data_7201287
loop_
_publ_author_name
'Miao, Xiao-He'
'Zhu, Long-Guan'

_publ_section_title
;
 Synthesis, supramolecular structures and catalytic properties of
 nickel(II) 3-sulfobenzoate complexes with chelating amine ligands
;
_journal_issue 11
_journal_name_full CrystEngComm
_journal_page_first 2500
_journal_paper_doi 10.1039/b907453h
_journal_volume 11
_journal_year 2009
_chemical_formula_moiety '2(C30 H24 N6 Ni), C7 H5 O5 S, 3(N O3), 8(H2 O), O'
_chemical_formula_sum 'C67 H71 N15 Ni2 O23 S'
_chemical_formula_weight 1603.87
_chemical_name_systematic
;
?
;
_space_group_IT_number 14
_symmetry_cell_setting monoclinic
_symmetry_space_group_name_Hall '-P 2yn'
_symmetry_space_group_name_H-M 'P 1 21/n 1'
_atom_sites_solution_hydrogens geom
_atom_sites_solution_primary direct
_atom_sites_solution_secondary difmap
_audit_creation_method SHELXL-97
_cell_angle_alpha 90.00
_cell_angle_beta 92.8210(10)
_cell_angle_gamma 90.00
_cell_formula_units_Z 4
_cell_length_a 22.7084(12)
_cell_length_b 13.3203(7)
_cell_length_c 24.1383(13)
_cell_measurement_temperature 295(2)
_cell_volume 7292.6(7)
_computing_cell_refinement 'SAINT (Bruker, 2002)'
_computing_data_collection 'SMART (Bruker, 2002)'
_computing_data_reduction SAINT
_computing_molecular_graphics 'Ortep-3 for Windows (Farrugia, 1997)'
_computing_publication_material 'WinGX (Farrugia, 1999)'
_computing_structure_refinement 'SHELXL-97 (Sheldrick, 1997)'
_computing_structure_solution 'SHELXS-97 (Sheldrick, 1997)'
_diffrn_ambient_temperature 295(2)
_diffrn_measured_fraction_theta_full 1.000
_diffrn_measured_fraction_theta_max 1.000
_diffrn_measurement_device_type 'Bruker SMART area-detector diffractometer'
_diffrn_measurement_method '\f and \w scan'
_diffrn_radiation_monochromator graphite
_diffrn_radiation_source 'fine-focus sealed tube'
_diffrn_radiation_type MoK\a
_diffrn_radiation_wavelength 0.71073
_diffrn_reflns_av_R_equivalents 0.0430
_diffrn_reflns_av_sigmaI/netI 0.0422
_diffrn_reflns_limit_h_max 27
_diffrn_reflns_limit_h_min -27
_diffrn_reflns_limit_k_max 15
_diffrn_reflns_limit_k_min -15
_diffrn_reflns_limit_l_max 28
_diffrn_reflns_limit_l_min -28
_diffrn_reflns_number 52787
_diffrn_reflns_theta_full 25.20
_diffrn_reflns_theta_max 25.20
_diffrn_reflns_theta_min 1.20
_diffrn_standards_number 0
_exptl_absorpt_coefficient_mu 0.632
_exptl_absorpt_correction_T_max 0.917
_exptl_absorpt_correction_T_min 0.858
_exptl_absorpt_correction_type multi-scan
_exptl_absorpt_process_details 'SADABS (Bruker, 2002)'
_exptl_crystal_colour red
_exptl_crystal_density_diffrn 1.461
_exptl_crystal_density_method 'not measured'
_exptl_crystal_description needle
_exptl_crystal_F_000 3336
_exptl_crystal_size_max 0.25
_exptl_crystal_size_mid 0.25
_exptl_crystal_size_min 0.14
_refine_diff_density_max 0.885
_refine_diff_density_min -0.405
_refine_diff_density_rms 0.057
_refine_ls_extinction_method none
_refine_ls_goodness_of_fit_ref 0.996
_refine_ls_hydrogen_treatment mixed
_refine_ls_matrix_type full
_refine_ls_number_parameters 1021
_refine_ls_number_reflns 13110
_refine_ls_number_restraints 26
_refine_ls_restrained_S_all 0.995
_refine_ls_R_factor_all 0.0698
_refine_ls_R_factor_gt 0.0493
_refine_ls_shift/su_max 0.001
_refine_ls_shift/su_mean <0.001
_refine_ls_structure_factor_coef Fsqd
_refine_ls_weighting_details 'calc w=1/[\s^2^(Fo^2^)+(0.0715P)^2^+4.7081P] where P=(Fo^2^+2Fc^2^)/3'
_refine_ls_weighting_scheme calc
_refine_ls_wR_factor_gt 0.1246
_refine_ls_wR_factor_ref 0.1392
_reflns_number_gt 9796
_reflns_number_total 13110
_reflns_threshold_expression >2\s(I)
_cod_data_source_file b907453h.txt
_cod_data_source_block comp-5
_cod_original_sg_symbol_H-M 'P 21/n'
_cod_database_code 7201287

loop_
_symmetry_equiv_pos_as_xyz
'x, y, z'
'-x+1/2, y+1/2, -z+1/2'
'-x, -y, -z'
'x-1/2, -y-1/2, z-1/2'

loop_
_atom_site_label
_atom_site_type_symbol
_atom_site_fract_x
_atom_site_fract_y
_atom_site_fract_z
_atom_site_U_iso_or_equiv
_atom_site_adp_type
_atom_site_occupancy
_atom_site_symmetry_multiplicity
_atom_site_calc_flag
_atom_site_refinement_flags
_atom_site_disorder_assembly
_atom_site_disorder_group
Ni1 Ni 0.240420(17) 0.21505(3) 0.165739(16) 0.03760(12) Uani 1 1 d . . .
Ni2 Ni 0.243523(17) 0.16675(3) 0.833268(16) 0.03796(12) Uani 1 1 d . . .
S1 S 0.92446(4) 0.33351(7) 0.03730(4) 0.0546(2) Uani 1 1 d . . .
N1 N 0.28426(11) 0.1298(2) 0.10776(11) 0.0434(6) Uani 1 1 d . . .
N2 N 0.19444(11) 0.07886(19) 0.16812(11) 0.0422(6) Uani 1 1 d . . .
N3 N 0.28504(11) 0.34663(18) 0.14838(11) 0.0416(6) Uani 1 1 d . . .
N4 N 0.18355(11) 0.2799(2) 0.10566(11) 0.0426(6) Uani 1 1 d . . .
N5 N 0.29689(11) 0.16698(19) 0.23196(11) 0.0435(6) Uani 1 1 d . . .
N6 N 0.19769(11) 0.26984(19) 0.23377(11) 0.0422(6) Uani 1 1 d . . .
N7 N 0.30387(12) 0.2463(2) 0.88530(11) 0.0478(7) Uani 1 1 d . . .
N8 N 0.20000(11) 0.30305(19) 0.84182(11) 0.0423(6) Uani 1 1 d . . .
N9 N 0.20599(11) 0.0997(2) 0.90119(10) 0.0422(6) Uani 1 1 d . . .
N10 N 0.29135(11) 0.03266(19) 0.84018(11) 0.0438(6) Uani 1 1 d . . .
N11 N 0.18095(11) 0.10947(19) 0.77523(11) 0.0420(6) Uani 1 1 d . . .
N12 N 0.27839(12) 0.2109(2) 0.75917(11) 0.0453(6) Uani 1 1 d . . .
N13 N 0.49091(16) 0.2484(3) 0.21967(15) 0.0689(9) Uani 1 1 d . . .
N14 N 0.0037(2) 0.1657(4) 0.3107(3) 0.1008(15) Uani 1 1 d . . .
N15 N 0.3496(2) 0.6720(3) 0.98169(17) 0.0753(10) Uani 1 1 d . . .
O1 O 0.95633(13) -0.0247(2) -0.06020(11) 0.0692(7) Uani 1 1 d . . .
O2 O 1.01542(12) 0.0060(2) -0.12902(11) 0.0693(7) Uani 1 1 d . . .
H2C H 1.0146 -0.0554 -0.1320 0.104 Uiso 1 1 calc RD . .
O3 O 0.92848(15) 0.2559(2) 0.07793(12) 0.0892(10) Uani 1 1 d . . .
O4 O 0.86512(12) 0.3624(3) 0.02099(14) 0.0873(10) Uani 1 1 d . . .
O5 O 0.95989(13) 0.4208(2) 0.05315(12) 0.0763(8) Uani 1 1 d . . .
O6 O 0.4771(3) 0.2133(3) 0.17400(16) 0.148(2) Uani 1 1 d . . .
O7 O 0.52662(16) 0.2058(3) 0.25016(15) 0.1062(12) Uani 1 1 d . . .
O8 O 0.46701(17) 0.3231(3) 0.23423(18) 0.1199(14) Uani 1 1 d . . .
O9 O 0.0344(2) 0.1126(5) 0.2865(3) 0.186(3) Uani 1 1 d . . .
O10 O -0.0290(2) 0.2140(4) 0.2840(4) 0.210(3) Uani 1 1 d . . .
O11 O 0.0109(4) 0.1664(9) 0.3585(3) 0.292(6) Uani 1 1 d . . .
O12 O 0.3915(2) 0.6351(4) 0.9599(2) 0.1467(18) Uani 1 1 d . . .
O13 O 0.30041(16) 0.6457(3) 0.96589(14) 0.0925(10) Uani 1 1 d . . .
O14 O 0.35670(18) 0.7366(3) 1.01864(16) 0.1108(12) Uani 1 1 d . . .
O1W O 0.77753(14) 0.2652(3) 0.95751(12) 0.0795(8) Uani 1 1 d D . .
O2W O 0.95940(18) 0.4103(3) 0.25238(16) 0.1093(12) Uani 1 1 d D . .
O3W O 0.02811(15) 0.4276(4) 0.15689(14) 0.1081(12) Uani 1 1 d D . .
O4W O 0.4714(2) 0.8302(3) 0.98930(19) 0.1166(13) Uani 1 1 d D . .
O5W O 0.99221(19) 0.8251(3) 0.83757(18) 0.1098(12) Uani 1 1 d D . .
O6W O 0.4599(2) 0.2989(4) 0.07183(16) 0.1162(13) Uani 1 1 d D . .
O7W O 0.0226(2) 0.5073(3) 0.33542(18) 0.1128(12) Uani 1 1 d D . .
O8W O 0.5327(2) 0.9694(4) 0.0612(2) 0.1612(19) Uani 1 1 d . . .
O9W O 0.0203(2) 0.0126(5) 0.4429(3) 0.184(2) Uani 1 1 d D . .
C1 C 0.33186(16) 0.1579(3) 0.08025(15) 0.0539(9) Uani 1 1 d . . .
H1 H 0.3439 0.2246 0.0826 0.065 Uiso 1 1 calc R . .
C2 C 0.36322(17) 0.0936(3) 0.04928(16) 0.0631(10) Uani 1 1 d . . .
H2 H 0.3958 0.1161 0.0309 0.076 Uiso 1 1 calc R . .
C3 C 0.34586(18) -0.0053(3) 0.04560(16) 0.0647(10) Uani 1 1 d . . .
H3 H 0.3669 -0.0509 0.0251 0.078 Uiso 1 1 calc R . .
C4 C 0.29714(16) -0.0357(3) 0.07265(15) 0.0545(9) Uani 1 1 d . . .
H4 H 0.2843 -0.1019 0.0699 0.065 Uiso 1 1 calc R . .
C5 C 0.26723(13) 0.0330(2) 0.10406(13) 0.0412(7) Uani 1 1 d . . .
C6 C 0.21515(13) 0.0060(2) 0.13568(13) 0.0414(7) Uani 1 1 d . . .
C7 C 0.18896(15) -0.0884(2) 0.13299(16) 0.0523(9) Uani 1 1 d . . .
H7 H 0.2039 -0.1383 0.1107 0.063 Uiso 1 1 calc R . .
C8 C 0.14077(16) -0.1069(3) 0.16368(17) 0.0586(10) Uani 1 1 d . . .
H8 H 0.1228 -0.1696 0.1623 0.070 Uiso 1 1 calc R . .
C9 C 0.11937(15) -0.0329(3) 0.19626(16) 0.0545(9) Uani 1 1 d . . .
H9 H 0.0867 -0.0441 0.2171 0.065 Uiso 1 1 calc R . .
C10 C 0.14744(14) 0.0587(3) 0.19747(14) 0.0494(8) Uani 1 1 d . . .
H10 H 0.1330 0.1091 0.2198 0.059 Uiso 1 1 calc R . .
C11 C 0.33789(15) 0.3738(3) 0.17030(15) 0.0530(9) Uani 1 1 d . . .
H11 H 0.3551 0.3350 0.1987 0.064 Uiso 1 1 calc R . .
C12 C 0.36776(17) 0.4563(3) 0.15277(17) 0.0614(10) Uani 1 1 d . . .
H12 H 0.4042 0.4734 0.1693 0.074 Uiso 1 1 calc R . .
C13 C 0.34323(19) 0.5128(3) 0.11075(19) 0.0685(11) Uani 1 1 d . . .
H13 H 0.3629 0.5687 0.0979 0.082 Uiso 1 1 calc R . .
C14 C 0.28889(18) 0.4861(3) 0.08745(16) 0.0603(10) Uani 1 1 d . . .
H14 H 0.2715 0.5240 0.0587 0.072 Uiso 1 1 calc R . .
C15 C 0.26029(14) 0.4023(2) 0.10713(13) 0.0434(7) Uani 1 1 d . . .
C16 C 0.20197(14) 0.3675(3) 0.08452(13) 0.0456(8) Uani 1 1 d . . .
C17 C 0.16780(17) 0.4200(3) 0.04543(15) 0.0628(10) Uani 1 1 d . . .
H17 H 0.1814 0.4800 0.0310 0.075 Uiso 1 1 calc R . .
C18 C 0.11327(19) 0.3826(4) 0.02793(18) 0.0735(12) Uani 1 1 d . . .
H18 H 0.0895 0.4175 0.0020 0.088 Uiso 1 1 calc R . .
C19 C 0.09469(17) 0.2939(3) 0.04915(17) 0.0661(11) Uani 1 1 d . . .
H19 H 0.0583 0.2672 0.0376 0.079 Uiso 1 1 calc R . .
C20 C 0.13064(15) 0.2443(3) 0.08798(15) 0.0556(9) Uani 1 1 d . . .
H20 H 0.1177 0.1839 0.1024 0.067 Uiso 1 1 calc R . .
C21 C 0.34916(15) 0.1213(3) 0.22839(16) 0.0537(9) Uani 1 1 d . . .
H21 H 0.3645 0.1137 0.1936 0.064 Uiso 1 1 calc R . .
C22 C 0.38093(16) 0.0855(3) 0.27399(17) 0.0600(10) Uani 1 1 d . . .
H22 H 0.4176 0.0558 0.2702 0.072 Uiso 1 1 calc R . .
C23 C 0.35808(17) 0.0939(3) 0.32489(17) 0.0610(10) Uani 1 1 d . . .
H23 H 0.3781 0.0674 0.3561 0.073 Uiso 1 1 calc R . .
C24 C 0.30495(16) 0.1423(3) 0.32942(15) 0.0550(9) Uani 1 1 d . . .
H24 H 0.2892 0.1503 0.3640 0.066 Uiso 1 1 calc R . .
C25 C 0.27526(14) 0.1789(2) 0.28233(13) 0.0414(7) Uani 1 1 d . . .
C26 C 0.21882(14) 0.2349(2) 0.28321(13) 0.0419(7) Uani 1 1 d . . .
C27 C 0.18946(16) 0.2503(3) 0.33126(15) 0.0540(9) Uani 1 1 d . . .
H27 H 0.2046 0.2254 0.3650 0.065 Uiso 1 1 calc R . .
C28 C 0.13731(18) 0.3032(3) 0.32826(17) 0.0646(11) Uani 1 1 d . . .
H28 H 0.1167 0.3139 0.3601 0.078 Uiso 1 1 calc R . .
C29 C 0.11600(16) 0.3398(3) 0.27855(17) 0.0603(10) Uani 1 1 d . . .
H29 H 0.0811 0.3764 0.2761 0.072 Uiso 1 1 calc R . .
C30 C 0.14682(15) 0.3218(3) 0.23230(16) 0.0524(9) Uani 1 1 d . . .
H30 H 0.1320 0.3465 0.1984 0.063 Uiso 1 1 calc R . .
C31 C 0.35713(16) 0.2153(3) 0.90430(16) 0.0616(10) Uani 1 1 d . . .
H31 H 0.3701 0.1521 0.8938 0.074 Uiso 1 1 calc R . .
C32 C 0.3937(2) 0.2730(4) 0.93873(19) 0.0797(13) Uani 1 1 d . . .
H32 H 0.4307 0.2496 0.9507 0.096 Uiso 1 1 calc R . .
C33 C 0.3746(2) 0.3643(4) 0.9548(2) 0.0944(16) Uani 1 1 d . . .
H33 H 0.3984 0.4043 0.9782 0.113 Uiso 1 1 calc R . .
C34 C 0.3198(2) 0.3974(3) 0.93612(18) 0.0766(12) Uani 1 1 d . . .
H34 H 0.3060 0.4595 0.9473 0.092 Uiso 1 1 calc R . .
C35 C 0.28547(15) 0.3375(3) 0.90064(14) 0.0491(8) Uani 1 1 d . . .
C36 C 0.22717(15) 0.3692(2) 0.87718(14) 0.0476(8) Uani 1 1 d . . .
C37 C 0.20150(19) 0.4603(3) 0.88895(17) 0.0639(10) Uani 1 1 d . . .
H37 H 0.2201 0.5043 0.9141 0.077 Uiso 1 1 calc R . .
C38 C 0.14801(19) 0.4855(3) 0.86309(18) 0.0675(11) Uani 1 1 d . . .
H38 H 0.1304 0.5468 0.8704 0.081 Uiso 1 1 calc R . .
C39 C 0.12126(16) 0.4195(3) 0.82658(16) 0.0571(9) Uani 1 1 d . . .
H39 H 0.0855 0.4354 0.8083 0.069 Uiso 1 1 calc R . .
C40 C 0.14834(15) 0.3292(3) 0.81747(14) 0.0488(8) Uani 1 1 d . . .
H40 H 0.1297 0.2841 0.7931 0.059 Uiso 1 1 calc R . .
C41 C 0.15960(15) 0.1331(3) 0.92820(14) 0.0526(9) Uani 1 1 d . . .
H41 H 0.1437 0.1952 0.9183 0.063 Uiso 1 1 calc R . .
C42 C 0.13458(16) 0.0805(3) 0.96956(15) 0.0628(10) Uani 1 1 d . . .
H42 H 0.1023 0.1061 0.9871 0.075 Uiso 1 1 calc R . .
C43 C 0.15783(17) -0.0102(3) 0.98448(15) 0.0653(11) Uani 1 1 d . . .
H43 H 0.1417 -0.0475 1.0126 0.078 Uiso 1 1 calc R . .
C44 C 0.20564(16) -0.0465(3) 0.95755(14) 0.0574(9) Uani 1 1 d . . .
H44 H 0.2219 -0.1086 0.9672 0.069 Uiso 1 1 calc R . .
C45 C 0.22914(14) 0.0101(2) 0.91623(13) 0.0430(7) Uani 1 1 d . . .
C46 C 0.27990(14) -0.0227(2) 0.88500(13) 0.0430(7) Uani 1 1 d . . .
C47 C 0.31469(17) -0.1045(3) 0.90044(16) 0.0593(10) Uani 1 1 d . . .
H47 H 0.3066 -0.1416 0.9318 0.071 Uiso 1 1 calc R . .
C48 C 0.36111(18) -0.1304(3) 0.86917(18) 0.0664(11) Uani 1 1 d . . .
H48 H 0.3852 -0.1844 0.8795 0.080 Uiso 1 1 calc R . .
C49 C 0.37155(16) -0.0765(3) 0.82283(17) 0.0608(10) Uani 1 1 d . . .
H49 H 0.4020 -0.0942 0.8004 0.073 Uiso 1 1 calc R . .
C50 C 0.33618(15) 0.0046(3) 0.80983(15) 0.0546(9) Uani 1 1 d . . .
H50 H 0.3438 0.0419 0.7784 0.066 Uiso 1 1 calc R . .
C51 C 0.13030(15) 0.0625(3) 0.78593(16) 0.0546(9) Uani 1 1 d . . .
H51 H 0.1223 0.0496 0.8227 0.065 Uiso 1 1 calc R . .
C52 C 0.08990(18) 0.0326(3) 0.74521(19) 0.0710(11) Uani 1 1 d . . .
H52 H 0.0550 0.0015 0.7542 0.085 Uiso 1 1 calc R . .
C53 C 0.1020(2) 0.0496(4) 0.6910(2) 0.0831(13) Uani 1 1 d . . .
H53 H 0.0755 0.0294 0.6625 0.100 Uiso 1 1 calc R . .
C54 C 0.15372(19) 0.0968(3) 0.67903(17) 0.0704(11) Uani 1 1 d . . .
H54 H 0.1626 0.1086 0.6424 0.084 Uiso 1 1 calc R . .
C55 C 0.19234(15) 0.1266(2) 0.72200(14) 0.0465(8) Uani 1 1 d . . .
C56 C 0.24733(15) 0.1827(2) 0.71297(14) 0.0462(8) Uani 1 1 d . . .
C57 C 0.26653(19) 0.2055(3) 0.66096(15) 0.0628(10) Uani 1 1 d . . .
H57 H 0.2444 0.1860 0.6293 0.075 Uiso 1 1 calc R . .
C58 C 0.3186(2) 0.2574(3) 0.65629(18) 0.0699(12) Uani 1 1 d . . .
H58 H 0.3323 0.2724 0.6216 0.084 Uiso 1 1 calc R . .
C59 C 0.34986(18) 0.2863(3) 0.70333(19) 0.0689(11) Uani 1 1 d . . .
H59 H 0.3850 0.3217 0.7012 0.083 Uiso 1 1 calc R . .
C60 C 0.32866(16) 0.2622(3) 0.75378(16) 0.0585(9) Uani 1 1 d . . .
H60 H 0.3500 0.2823 0.7857 0.070 Uiso 1 1 calc R . .
C61 C 0.98375(15) 0.0335(3) -0.08727(14) 0.0519(9) Uani 1 1 d . . .
C62 C 0.98296(13) 0.1441(3) -0.07874(13) 0.0450(8) Uani 1 1 d . . .
C63 C 0.96036(14) 0.1814(3) -0.03065(13) 0.0452(8) Uani 1 1 d . . .
H63 H 0.9487 0.1375 -0.0033 0.054 Uiso 1 1 calc R . .
C64 C 0.95515(14) 0.2843(3) -0.02320(13) 0.0450(8) Uani 1 1 d . . .
C65 C 0.97297(15) 0.3502(3) -0.06383(15) 0.0541(9) Uani 1 1 d . . .
H65 H 0.9699 0.4192 -0.0589 0.065 Uiso 1 1 calc R . .
C66 C 0.99522(17) 0.3120(3) -0.11147(16) 0.0603(10) Uani 1 1 d . . .
H66 H 1.0069 0.3557 -0.1389 0.072 Uiso 1 1 calc R . .
C67 C 1.00041(15) 0.2103(3) -0.11904(15) 0.0549(9) Uani 1 1 d . . .
H67 H 1.0157 0.1858 -0.1514 0.066 Uiso 1 1 calc R . .
H1B H 0.8103(8) 0.281(4) 0.9733(16) 0.095 Uiso 1 1 d D . .
H1A H 0.7502(11) 0.280(4) 0.9790(14) 0.095 Uiso 1 1 d D . .
H2A H 0.964(3) 0.3518(19) 0.2679(19) 0.131 Uiso 1 1 d D . .
H2B H 0.941(2) 0.401(3) 0.2215(12) 0.131 Uiso 1 1 d D . .
H3B H 0.0054(17) 0.422(5) 0.1281(11) 0.130 Uiso 1 1 d D . .
H3A H 0.0071(17) 0.428(5) 0.1852(11) 0.130 Uiso 1 1 d D . .
H4A H 0.486(3) 0.789(3) 0.9661(17) 0.139 Uiso 1 1 d D . .
H4B H 0.464(3) 0.796(4) 1.0185(14) 0.139 Uiso 1 1 d D . .
H5A H 0.991(2) 0.807(4) 0.8036(8) 0.131 Uiso 1 1 d D . .
H5B H 1.0255(12) 0.8066(13) 0.8520(18) 0.131 Uiso 1 1 d D . .
H6B H 0.486(2) 0.345(4) 0.067(2) 0.139 Uiso 1 1 d D . .
H6A H 0.463(3) 0.283(4) 0.1062(8) 0.139 Uiso 1 1 d D . .
H7B H 0.019(3) 0.5709(9) 0.338(2) 0.136 Uiso 1 1 d D . .
H7A H 0.006(3) 0.481(3) 0.3632(17) 0.136 Uiso 1 1 d D . .
H9A H -0.009(2) -0.023(2) 0.452(4) 0.222 Uiso 1 1 d D . .
H9B H 0.008(3) 0.069(3) 0.431(4) 0.222 Uiso 1 1 d D . .

loop_
_atom_site_aniso_label
_atom_site_aniso_U_11
_atom_site_aniso_U_22
_atom_site_aniso_U_33
_atom_site_aniso_U_23
_atom_site_aniso_U_13
_atom_site_aniso_U_12
Ni1 0.0358(2) 0.0344(2) 0.0423(2) 0.00091(17) -0.00063(16) 0.00057(16)
Ni2 0.0370(2) 0.0386(2) 0.0385(2) 0.00166(17) 0.00422(16) 0.00027(17)
S1 0.0505(5) 0.0619(6) 0.0516(5) -0.0024(4) 0.0056(4) 0.0019(4)
N1 0.0419(15) 0.0439(16) 0.0446(15) 0.0015(12) 0.0050(12) 0.0009(12)
N2 0.0400(14) 0.0395(15) 0.0472(15) 0.0015(12) 0.0019(12) -0.0033(12)
N3 0.0440(15) 0.0342(14) 0.0463(15) 0.0002(12) -0.0005(12) -0.0022(11)
N4 0.0384(14) 0.0457(16) 0.0431(15) -0.0003(12) -0.0028(12) 0.0048(12)
N5 0.0416(15) 0.0375(14) 0.0511(16) 0.0035(12) -0.0016(12) 0.0012(12)
N6 0.0427(15) 0.0367(14) 0.0467(15) -0.0013(12) -0.0027(12) 0.0039(11)
N7 0.0440(16) 0.0519(17) 0.0469(16) 0.0042(13) -0.0029(13) -0.0028(13)
N8 0.0445(15) 0.0404(15) 0.0421(15) -0.0005(12) 0.0036(12) 0.0021(12)
N9 0.0416(15) 0.0477(16) 0.0378(14) 0.0023(12) 0.0075(12) -0.0014(12)
N10 0.0432(15) 0.0429(15) 0.0459(15) 0.0018(12) 0.0079(12) 0.0043(12)
N11 0.0429(15) 0.0378(14) 0.0457(16) -0.0017(12) 0.0052(12) -0.0027(12)
N12 0.0434(15) 0.0457(16) 0.0471(16) 0.0057(13) 0.0066(12) -0.0013(12)
N13 0.068(2) 0.076(2) 0.063(2) -0.0061(19) 0.0030(18) 0.0169(19)
N14 0.070(3) 0.094(3) 0.139(5) -0.008(3) 0.008(3) -0.002(3)
N15 0.085(3) 0.066(2) 0.075(3) 0.004(2) 0.004(2) 0.005(2)
O1 0.087(2) 0.0569(16) 0.0658(17) 0.0039(13) 0.0286(15) -0.0039(14)
O2 0.0706(17) 0.0729(18) 0.0671(17) -0.0071(14) 0.0305(14) -0.0004(14)
O3 0.118(3) 0.086(2) 0.0671(19) 0.0163(16) 0.0391(18) 0.0182(19)
O4 0.0545(17) 0.105(2) 0.102(2) -0.035(2) -0.0009(16) 0.0118(16)
O5 0.0774(19) 0.080(2) 0.0710(18) -0.0167(15) 0.0008(15) -0.0173(16)
O6 0.266(6) 0.103(3) 0.070(2) -0.012(2) -0.036(3) 0.019(3)
O7 0.096(3) 0.131(3) 0.091(2) -0.003(2) -0.009(2) 0.057(2)
O8 0.103(3) 0.105(3) 0.149(4) -0.037(3) -0.016(2) 0.055(2)
O9 0.114(4) 0.174(5) 0.267(7) -0.075(5) -0.014(4) 0.018(4)
O10 0.110(4) 0.125(4) 0.385(10) 0.044(5) -0.084(5) 0.030(3)
O11 0.261(9) 0.481(16) 0.141(6) -0.056(8) 0.072(6) -0.119(9)
O12 0.101(3) 0.168(4) 0.172(4) -0.071(4) 0.021(3) -0.002(3)
O13 0.087(2) 0.101(3) 0.089(2) -0.0166(19) -0.0047(19) -0.001(2)
O14 0.136(3) 0.096(3) 0.099(3) -0.035(2) -0.005(2) -0.006(2)
O1W 0.081(2) 0.084(2) 0.073(2) -0.0258(16) -0.0059(16) 0.0009(18)
O2W 0.101(3) 0.132(3) 0.095(3) 0.011(2) 0.003(2) 0.041(2)
O3W 0.089(2) 0.158(4) 0.075(2) -0.005(3) -0.0212(18) -0.015(3)
O4W 0.118(3) 0.114(3) 0.116(3) -0.017(2) -0.004(3) -0.007(3)
O5W 0.133(3) 0.072(2) 0.125(3) -0.008(2) 0.023(3) 0.019(2)
O6W 0.131(4) 0.141(4) 0.075(2) -0.003(2) -0.005(2) -0.009(3)
O7W 0.122(3) 0.097(3) 0.121(3) -0.002(2) 0.022(2) 0.020(3)
O8W 0.165(4) 0.166(5) 0.152(4) -0.043(4) 0.004(3) 0.026(4)
O9W 0.147(4) 0.217(7) 0.191(6) 0.018(5) 0.042(4) 0.049(5)
C1 0.054(2) 0.050(2) 0.059(2) 0.0022(17) 0.0113(18) -0.0034(17)
C2 0.056(2) 0.073(3) 0.062(2) 0.001(2) 0.0199(19) 0.002(2)
C3 0.065(2) 0.068(3) 0.063(2) -0.015(2) 0.013(2) 0.010(2)
C4 0.060(2) 0.046(2) 0.057(2) -0.0095(17) 0.0010(18) 0.0040(17)
C5 0.0419(18) 0.0388(17) 0.0420(17) -0.0019(14) -0.0064(14) 0.0032(14)
C6 0.0401(17) 0.0380(17) 0.0449(18) 0.0016(14) -0.0086(14) 0.0019(14)
C7 0.049(2) 0.0367(18) 0.070(2) -0.0016(16) -0.0081(18) 0.0002(15)
C8 0.047(2) 0.044(2) 0.083(3) 0.0120(19) -0.0121(19) -0.0083(16)
C9 0.0413(19) 0.056(2) 0.065(2) 0.0170(19) -0.0030(17) -0.0066(17)
C10 0.0455(19) 0.049(2) 0.054(2) 0.0036(16) 0.0047(16) -0.0042(16)
C11 0.050(2) 0.048(2) 0.060(2) -0.0003(17) -0.0042(17) -0.0060(16)
C12 0.055(2) 0.057(2) 0.073(3) -0.006(2) 0.0042(19) -0.0166(18)
C13 0.075(3) 0.046(2) 0.086(3) 0.008(2) 0.019(2) -0.011(2)
C14 0.070(3) 0.047(2) 0.065(2) 0.0131(18) 0.011(2) 0.0046(19)
C15 0.0473(19) 0.0361(17) 0.0472(19) 0.0024(14) 0.0058(15) 0.0048(14)
C16 0.0488(19) 0.0459(19) 0.0420(18) -0.0001(15) 0.0017(15) 0.0127(15)
C17 0.068(3) 0.063(2) 0.057(2) 0.0102(19) -0.0048(19) 0.017(2)
C18 0.067(3) 0.085(3) 0.066(3) 0.003(2) -0.019(2) 0.029(2)
C19 0.045(2) 0.083(3) 0.068(3) -0.011(2) -0.0164(19) 0.012(2)
C20 0.043(2) 0.066(2) 0.057(2) -0.0041(18) -0.0072(17) 0.0015(17)
C21 0.0433(19) 0.053(2) 0.064(2) 0.0032(18) -0.0014(17) 0.0095(16)
C22 0.045(2) 0.055(2) 0.078(3) 0.007(2) -0.0111(19) 0.0075(17)
C23 0.060(2) 0.054(2) 0.066(3) 0.0138(19) -0.021(2) 0.0021(18)
C24 0.060(2) 0.053(2) 0.051(2) 0.0087(17) -0.0082(17) -0.0017(18)
C25 0.0436(18) 0.0352(17) 0.0447(18) 0.0014(14) -0.0056(14) -0.0061(13)
C26 0.0445(18) 0.0361(17) 0.0445(18) -0.0023(14) -0.0029(14) -0.0035(14)
C27 0.056(2) 0.061(2) 0.044(2) -0.0020(17) 0.0025(16) -0.0043(18)
C28 0.059(2) 0.078(3) 0.058(2) -0.017(2) 0.0156(19) -0.006(2)
C29 0.048(2) 0.060(2) 0.073(3) -0.009(2) 0.0055(19) 0.0108(18)
C30 0.048(2) 0.052(2) 0.057(2) -0.0040(17) -0.0007(17) 0.0089(16)
C31 0.050(2) 0.066(2) 0.067(2) 0.008(2) -0.0090(19) -0.0015(19)
C32 0.063(3) 0.093(4) 0.080(3) 0.013(3) -0.027(2) -0.013(2)
C33 0.097(4) 0.082(3) 0.100(4) -0.005(3) -0.044(3) -0.021(3)
C34 0.087(3) 0.065(3) 0.076(3) -0.012(2) -0.019(2) -0.007(2)
C35 0.053(2) 0.050(2) 0.0443(19) 0.0016(16) 0.0002(16) -0.0062(16)
C36 0.056(2) 0.0432(19) 0.0438(19) 0.0002(15) 0.0061(16) -0.0013(16)
C37 0.077(3) 0.049(2) 0.066(2) -0.0146(19) 0.007(2) 0.001(2)
C38 0.070(3) 0.052(2) 0.082(3) -0.007(2) 0.016(2) 0.016(2)
C39 0.050(2) 0.056(2) 0.067(2) 0.0105(19) 0.0126(18) 0.0115(18)
C40 0.047(2) 0.047(2) 0.052(2) 0.0034(16) 0.0001(16) 0.0030(15)
C41 0.047(2) 0.062(2) 0.049(2) -0.0033(17) 0.0114(16) 0.0038(17)
C42 0.047(2) 0.098(3) 0.044(2) -0.003(2) 0.0144(17) -0.005(2)
C43 0.059(2) 0.091(3) 0.047(2) 0.016(2) 0.0069(18) -0.017(2)
C44 0.056(2) 0.064(2) 0.052(2) 0.0168(18) -0.0005(17) -0.0075(18)
C45 0.0442(18) 0.0448(19) 0.0395(17) 0.0030(14) -0.0015(14) -0.0051(15)
C46 0.0423(18) 0.0408(18) 0.0456(18) 0.0009(15) -0.0018(14) -0.0020(14)
C47 0.066(2) 0.049(2) 0.063(2) 0.0113(18) 0.0007(19) 0.0079(18)
C48 0.063(3) 0.049(2) 0.086(3) -0.002(2) -0.006(2) 0.0149(19)
C49 0.049(2) 0.060(2) 0.074(3) -0.014(2) 0.0072(19) 0.0107(18)
C50 0.050(2) 0.058(2) 0.057(2) 0.0004(17) 0.0137(17) 0.0102(17)
C51 0.050(2) 0.051(2) 0.063(2) -0.0019(17) 0.0047(17) -0.0065(17)
C52 0.059(2) 0.066(3) 0.087(3) -0.007(2) -0.006(2) -0.016(2)
C53 0.083(3) 0.085(3) 0.078(3) -0.008(3) -0.024(3) -0.020(3)
C54 0.082(3) 0.078(3) 0.050(2) -0.004(2) -0.007(2) -0.009(2)
C55 0.0487(19) 0.0437(19) 0.0470(19) -0.0043(15) 0.0018(15) 0.0024(15)
C56 0.051(2) 0.0445(19) 0.0435(19) 0.0041(15) 0.0078(15) 0.0104(15)
C57 0.076(3) 0.067(3) 0.046(2) 0.0027(18) 0.0138(19) 0.011(2)
C58 0.078(3) 0.074(3) 0.061(3) 0.019(2) 0.031(2) 0.013(2)
C59 0.059(2) 0.069(3) 0.081(3) 0.022(2) 0.027(2) -0.001(2)
C60 0.052(2) 0.060(2) 0.064(2) 0.0102(19) 0.0080(18) -0.0080(18)
C61 0.047(2) 0.065(2) 0.0429(19) 0.0005(17) 0.0042(16) 0.0013(17)
C62 0.0339(17) 0.059(2) 0.0422(18) 0.0027(15) 0.0022(14) -0.0041(15)
C63 0.0385(18) 0.059(2) 0.0383(17) 0.0084(15) 0.0014(14) -0.0063(15)
C64 0.0363(17) 0.055(2) 0.0433(18) 0.0053(15) -0.0046(14) -0.0028(15)
C65 0.053(2) 0.055(2) 0.055(2) 0.0076(17) -0.0004(17) -0.0053(17)
C66 0.059(2) 0.068(3) 0.054(2) 0.0196(19) 0.0114(18) -0.0092(19)
C67 0.044(2) 0.077(3) 0.044(2) 0.0051(18) 0.0073(15) -0.0073(18)

loop_
_atom_type_symbol
_atom_type_description
_atom_type_scat_dispersion_real
_atom_type_scat_dispersion_imag
_atom_type_scat_source
C C 0.0033 0.0016 'International Tables Vol C Tables 4.2.6.8 and 6.1.1.4'
H H 0.0000 0.0000 'International Tables Vol C Tables 4.2.6.8 and 6.1.1.4'
N N 0.0061 0.0033 'International Tables Vol C Tables 4.2.6.8 and 6.1.1.4'
Ni Ni 0.3393 1.1124 'International Tables Vol C Tables 4.2.6.8 and 6.1.1.4'
O O 0.0106 0.0060 'International Tables Vol C Tables 4.2.6.8 and 6.1.1.4'
S S 0.1246 0.1234 'International Tables Vol C Tables 4.2.6.8 and 6.1.1.4'

loop_
_geom_angle_atom_site_label_1
_geom_angle_atom_site_label_2
_geom_angle_atom_site_label_3
_geom_angle
_geom_angle_site_symmetry_1
_geom_angle_site_symmetry_3
_geom_angle_publ_flag
N3 Ni1 N6 96.56(10) . . ?
N3 Ni1 N4 78.54(10) . . ?
N6 Ni1 N4 96.14(10) . . ?
N3 Ni1 N1 94.01(10) . . ?
N6 Ni1 N1 167.01(10) . . ?
N4 Ni1 N1 93.35(10) . . ?
N3 Ni1 N2 169.93(10) . . ?
N6 Ni1 N2 91.70(10) . . ?
N4 Ni1 N2 94.90(10) . . ?
N1 Ni1 N2 78.63(10) . . ?
N3 Ni1 N5 97.19(10) . . ?
N6 Ni1 N5 78.29(10) . . ?
N4 Ni1 N5 172.65(10) . . ?
N1 Ni1 N5 92.92(10) . . ?
N2 Ni1 N5 90.09(10) . . ?
N12 Ni2 N8 92.37(10) . . ?
N12 Ni2 N9 170.54(11) . . ?
N8 Ni2 N9 94.64(10) . . ?
N12 Ni2 N11 78.55(10) . . ?
N8 Ni2 N11 94.27(10) . . ?
N9 Ni2 N11 94.59(10) . . ?
N12 Ni2 N10 95.28(10) . . ?
N8 Ni2 N10 169.49(10) . . ?
N9 Ni2 N10 78.61(10) . . ?
N11 Ni2 N10 94.30(10) . . ?
N12 Ni2 N7 96.14(11) . . ?
N8 Ni2 N7 78.43(11) . . ?
N9 Ni2 N7 91.48(10) . . ?
N11 Ni2 N7 170.88(11) . . ?
N10 Ni2 N7 93.57(11) . . ?
O3 S1 O4 114.2(2) . . ?
O3 S1 O5 112.5(2) . . ?
O4 S1 O5 110.90(19) . . ?
O3 S1 C64 106.48(17) . . ?
O4 S1 C64 105.93(17) . . ?
O5 S1 C64 106.09(16) . . ?
C1 N1 C5 117.8(3) . . ?
C1 N1 Ni1 126.8(2) . . ?
C5 N1 Ni1 114.8(2) . . ?
C10 N2 C6 118.3(3) . . ?
C10 N2 Ni1 126.9(2) . . ?
C6 N2 Ni1 114.8(2) . . ?
C11 N3 C15 118.6(3) . . ?
C11 N3 Ni1 125.9(2) . . ?
C15 N3 Ni1 115.2(2) . . ?
C20 N4 C16 118.4(3) . . ?
C20 N4 Ni1 126.2(2) . . ?
C16 N4 Ni1 115.4(2) . . ?
C21 N5 C25 118.5(3) . . ?
C21 N5 Ni1 126.8(2) . . ?
C25 N5 Ni1 114.6(2) . . ?
C30 N6 C26 118.0(3) . . ?
C30 N6 Ni1 126.4(2) . . ?
C26 N6 Ni1 114.7(2) . . ?
C31 N7 C35 118.3(3) . . ?
C31 N7 Ni2 127.0(3) . . ?
C35 N7 Ni2 114.8(2) . . ?
C40 N8 C36 118.1(3) . . ?
C40 N8 Ni2 126.6(2) . . ?
C36 N8 Ni2 115.2(2) . . ?
C41 N9 C45 117.9(3) . . ?
C41 N9 Ni2 127.0(2) . . ?
C45 N9 Ni2 115.0(2) . . ?
C50 N10 C46 118.1(3) . . ?
C50 N10 Ni2 126.9(2) . . ?
C46 N10 Ni2 114.3(2) . . ?
C55 N11 C51 118.0(3) . . ?
C55 N11 Ni2 115.0(2) . . ?
C51 N11 Ni2 126.9(2) . . ?
C60 N12 C56 118.4(3) . . ?
C60 N12 Ni2 126.2(2) . . ?
C56 N12 Ni2 115.4(2) . . ?
O8 N13 O7 120.8(4) . . ?
O8 N13 O6 118.9(4) . . ?
O7 N13 O6 120.2(4) . . ?
O10 N14 O11 127.3(9) . . ?
O10 N14 O9 116.1(8) . . ?
O11 N14 O9 116.5(9) . . ?
O12 N15 O13 118.4(4) . . ?
O12 N15 O14 121.0(5) . . ?
O13 N15 O14 120.6(4) . . ?
C61 O2 H2C 109.5 . . ?
H1B O1W H1A 108.5(17) . . ?
H2A O2W H2B 107(4) . . ?
H3B O3W H3A 108.3(17) . . ?
H4A O4W H4B 107(5) . . ?
H5A O5W H5B 107(4) . . ?
H6B O6W H6A 106(5) . . ?
H7B O7W H7A 108(5) . . ?
H9A O9W H9B 109(6) . . ?
N1 C1 C2 123.4(3) . . ?
N1 C1 H1 118.3 . . ?
C2 C1 H1 118.3 . . ?
C1 C2 C3 118.8(4) . . ?
C1 C2 H2 120.6 . . ?
C3 C2 H2 120.6 . . ?
C4 C3 C2 119.1(3) . . ?
C4 C3 H3 120.5 . . ?
C2 C3 H3 120.5 . . ?
C3 C4 C5 119.6(3) . . ?
C3 C4 H4 120.2 . . ?
C5 C4 H4 120.2 . . ?
N1 C5 C4 121.4(3) . . ?
N1 C5 C6 115.5(3) . . ?
C4 C5 C6 123.1(3) . . ?
N2 C6 C7 121.2(3) . . ?
N2 C6 C5 115.8(3) . . ?
C7 C6 C5 123.0(3) . . ?
C8 C7 C6 119.2(3) . . ?
C8 C7 H7 120.4 . . ?
C6 C7 H7 120.4 . . ?
C9 C8 C7 119.8(3) . . ?
C9 C8 H8 120.1 . . ?
C7 C8 H8 120.1 . . ?
C8 C9 C10 118.3(3) . . ?
C8 C9 H9 120.8 . . ?
C10 C9 H9 120.8 . . ?
N2 C10 C9 123.2(3) . . ?
N2 C10 H10 118.4 . . ?
C9 C10 H10 118.4 . . ?
N3 C11 C12 122.9(3) . . ?
N3 C11 H11 118.5 . . ?
C12 C11 H11 118.5 . . ?
C13 C12 C11 118.9(4) . . ?
C13 C12 H12 120.5 . . ?
C11 C12 H12 120.5 . . ?
C12 C13 C14 119.2(4) . . ?
C12 C13 H13 120.4 . . ?
C14 C13 H13 120.4 . . ?
C13 C14 C15 119.5(4) . . ?
C13 C14 H14 120.2 . . ?
C15 C14 H14 120.2 . . ?
N3 C15 C14 120.8(3) . . ?
N3 C15 C16 115.7(3) . . ?
C14 C15 C16 123.4(3) . . ?
N4 C16 C17 121.5(3) . . ?
N4 C16 C15 114.8(3) . . ?
C17 C16 C15 123.7(3) . . ?
C18 C17 C16 119.4(4) . . ?
C18 C17 H17 120.3 . . ?
C16 C17 H17 120.3 . . ?
C19 C18 C17 119.2(4) . . ?
C19 C18 H18 120.4 . . ?
C17 C18 H18 120.4 . . ?
C18 C19 C20 119.1(4) . . ?
C18 C19 H19 120.4 . . ?
C20 C19 H19 120.4 . . ?
N4 C20 C19 122.5(4) . . ?
N4 C20 H20 118.8 . . ?
C19 C20 H20 118.8 . . ?
N5 C21 C22 122.6(4) . . ?
N5 C21 H21 118.7 . . ?
C22 C21 H21 118.7 . . ?
C23 C22 C21 119.1(3) . . ?
C23 C22 H22 120.4 . . ?
C21 C22 H22 120.4 . . ?
C22 C23 C24 119.0(3) . . ?
C22 C23 H23 120.5 . . ?
C24 C23 H23 120.5 . . ?
C23 C24 C25 119.6(4) . . ?
C23 C24 H24 120.2 . . ?
C25 C24 H24 120.2 . . ?
N5 C25 C24 121.2(3) . . ?
N5 C25 C26 115.3(3) . . ?
C24 C25 C26 123.5(3) . . ?
N6 C26 C27 121.8(3) . . ?
N6 C26 C25 115.5(3) . . ?
C27 C26 C25 122.7(3) . . ?
C28 C27 C26 118.8(3) . . ?
C28 C27 H27 120.6 . . ?
C26 C27 H27 120.6 . . ?
C29 C28 C27 119.8(4) . . ?
C29 C28 H28 120.1 . . ?
C27 C28 H28 120.1 . . ?
C28 C29 C30 118.9(3) . . ?
C28 C29 H29 120.6 . . ?
C30 C29 H29 120.6 . . ?
N6 C30 C29 122.8(3) . . ?
N6 C30 H30 118.6 . . ?
C29 C30 H30 118.6 . . ?
N7 C31 C32 122.8(4) . . ?
N7 C31 H31 118.6 . . ?
C32 C31 H31 118.6 . . ?
C33 C32 C31 118.7(4) . . ?
C33 C32 H32 120.6 . . ?
C31 C32 H32 120.6 . . ?
C32 C33 C34 119.5(4) . . ?
C32 C33 H33 120.3 . . ?
C34 C33 H33 120.3 . . ?
C33 C34 C35 119.4(4) . . ?
C33 C34 H34 120.3 . . ?
C35 C34 H34 120.3 . . ?
N7 C35 C34 121.3(3) . . ?
N7 C35 C36 116.0(3) . . ?
C34 C35 C36 122.7(3) . . ?
N8 C36 C37 121.2(3) . . ?
N8 C36 C35 115.3(3) . . ?
C37 C36 C35 123.5(3) . . ?
C38 C37 C36 119.4(4) . . ?
C38 C37 H37 120.3 . . ?
C36 C37 H37 120.3 . . ?
C39 C38 C37 119.3(4) . . ?
C39 C38 H38 120.4 . . ?
C37 C38 H38 120.4 . . ?
C38 C39 C40 118.6(4) . . ?
C38 C39 H39 120.7 . . ?
C40 C39 H39 120.7 . . ?
N8 C40 C39 123.4(3) . . ?
N8 C40 H40 118.3 . . ?
C39 C40 H40 118.3 . . ?
N9 C41 C42 123.3(4) . . ?
N9 C41 H41 118.3 . . ?
C42 C41 H41 118.3 . . ?
C43 C42 C41 118.7(4) . . ?
C43 C42 H42 120.7 . . ?
C41 C42 H42 120.7 . . ?
C42 C43 C44 119.4(3) . . ?
C42 C43 H43 120.3 . . ?
C44 C43 H43 120.3 . . ?
C45 C44 C43 119.4(4) . . ?
C45 C44 H44 120.3 . . ?
C43 C44 H44 120.3 . . ?
N9 C45 C44 121.3(3) . . ?
N9 C45 C46 115.4(3) . . ?
C44 C45 C46 123.3(3) . . ?
N10 C46 C47 121.1(3) . . ?
N10 C46 C45 115.9(3) . . ?
C47 C46 C45 123.0(3) . . ?
C48 C47 C46 119.6(4) . . ?
C48 C47 H47 120.2 . . ?
C46 C47 H47 120.2 . . ?
C49 C48 C47 119.3(4) . . ?
C49 C48 H48 120.3 . . ?
C47 C48 H48 120.3 . . ?
C48 C49 C50 118.7(4) . . ?
C48 C49 H49 120.7 . . ?
C50 C49 H49 120.7 . . ?
N10 C50 C49 123.2(3) . . ?
N10 C50 H50 118.4 . . ?
C49 C50 H50 118.4 . . ?
N11 C51 C52 123.1(4) . . ?
N11 C51 H51 118.5 . . ?
C52 C51 H51 118.5 . . ?
C53 C52 C51 118.6(4) . . ?
C53 C52 H52 120.7 . . ?
C51 C52 H52 120.7 . . ?
C52 C53 C54 119.3(4) . . ?
C52 C53 H53 120.3 . . ?
C54 C53 H53 120.3 . . ?
C53 C54 C55 119.4(4) . . ?
C53 C54 H54 120.3 . . ?
C55 C54 H54 120.3 . . ?
N11 C55 C54 121.6(3) . . ?
N11 C55 C56 115.5(3) . . ?
C54 C55 C56 122.9(3) . . ?
N12 C56 C57 121.1(3) . . ?
N12 C56 C55 115.5(3) . . ?
C57 C56 C55 123.4(3) . . ?
C58 C57 C56 119.6(4) . . ?
C58 C57 H57 120.2 . . ?
C56 C57 H57 120.2 . . ?
C59 C58 C57 119.1(4) . . ?
C59 C58 H58 120.5 . . ?
C57 C58 H58 120.5 . . ?
C58 C59 C60 118.9(4) . . ?
C58 C59 H59 120.6 . . ?
C60 C59 H59 120.6 . . ?
N12 C60 C59 122.9(4) . . ?
N12 C60 H60 118.5 . . ?
C59 C60 H60 118.5 . . ?
O1 C61 O2 123.4(4) . . ?
O1 C61 C62 123.4(3) . . ?
O2 C61 C62 113.1(3) . . ?
C63 C62 C67 119.3(3) . . ?
C63 C62 C61 118.7(3) . . ?
C67 C62 C61 121.9(3) . . ?
C62 C63 C64 120.1(3) . . ?
C62 C63 H63 120.0 . . ?
C64 C63 H63 120.0 . . ?
C63 C64 C65 120.1(3) . . ?
C63 C64 S1 120.7(2) . . ?
C65 C64 S1 119.1(3) . . ?
C66 C65 C64 119.2(3) . . ?
C66 C65 H65 120.4 . . ?
C64 C65 H65 120.4 . . ?
C67 C66 C65 120.9(3) . . ?
C67 C66 H66 119.6 . . ?
C65 C66 H66 119.6 . . ?
C66 C67 C62 120.4(3) . . ?
C66 C67 H67 119.8 . . ?
C62 C67 H67 119.8 . . ?

loop_
_geom_bond_atom_site_label_1
_geom_bond_atom_site_label_2
_geom_bond_distance
_geom_bond_site_symmetry_2
_geom_bond_publ_flag
Ni1 N3 2.078(3) . ?
Ni1 N6 2.080(3) . ?
Ni1 N4 2.081(3) . ?
Ni1 N1 2.092(3) . ?
Ni1 N2 2.095(3) . ?
Ni1 N5 2.099(3) . ?
Ni2 N12 2.076(3) . ?
Ni2 N8 2.082(3) . ?
Ni2 N9 2.085(2) . ?
Ni2 N11 2.090(3) . ?
Ni2 N10 2.093(3) . ?
Ni2 N7 2.100(3) . ?
S1 O3 1.425(3) . ?
S1 O4 1.438(3) . ?
S1 O5 1.455(3) . ?
S1 C64 1.774(3) . ?
N1 C1 1.349(4) . ?
N1 C5 1.349(4) . ?
N2 C10 1.337(4) . ?
N2 C6 1.346(4) . ?
N3 C11 1.337(4) . ?
N3 C15 1.343(4) . ?
N4 C20 1.342(4) . ?
N4 C16 1.349(4) . ?
N5 C21 1.340(4) . ?
N5 C25 1.343(4) . ?
N6 C30 1.346(4) . ?
N6 C26 1.347(4) . ?
N7 C31 1.338(4) . ?
N7 C35 1.343(4) . ?
N8 C40 1.332(4) . ?
N8 C36 1.354(4) . ?
N9 C41 1.342(4) . ?
N9 C45 1.347(4) . ?
N10 C50 1.336(4) . ?
N10 C46 1.345(4) . ?
N11 C55 1.342(4) . ?
N11 C51 1.346(4) . ?
N12 C60 1.342(4) . ?
N12 C56 1.343(4) . ?
N13 O8 1.194(4) . ?
N13 O7 1.209(4) . ?
N13 O6 1.224(5) . ?
N14 O10 1.157(6) . ?
N14 O11 1.157(8) . ?
N14 O9 1.170(6) . ?
N15 O12 1.213(5) . ?
N15 O13 1.215(5) . ?
N15 O14 1.244(5) . ?
O1 C61 1.206(4) . ?
O2 C61 1.318(4) . ?
O2 H2C 0.8200 . ?
O1W H1B 0.85(3) . ?
O1W H1A 0.85(3) . ?
O2W H2A 0.87(3) . ?
O2W H2B 0.85(3) . ?
O3W H3B 0.85(3) . ?
O3W H3A 0.85(3) . ?
O4W H4A 0.86(5) . ?
O4W H4B 0.86(4) . ?
O5W H5A 0.853(10) . ?
O5W H5B 0.85(3) . ?
O6W H6B 0.87(5) . ?
O6W H6A 0.856(10) . ?
O7W H7B 0.854(10) . ?
O7W H7A 0.86(5) . ?
O9W H9A 0.86(5) . ?
O9W H9B 0.85(5) . ?
C1 C2 1.361(5) . ?
C1 H1 0.9300 . ?
C2 C3 1.377(5) . ?
C2 H2 0.9300 . ?
C3 C4 1.373(5) . ?
C3 H3 0.9300 . ?
C4 C5 1.386(4) . ?
C4 H4 0.9300 . ?
C5 C6 1.483(4) . ?
C6 C7 1.390(4) . ?
C7 C8 1.374(5) . ?
C7 H7 0.9300 . ?
C8 C9 1.365(5) . ?
C8 H8 0.9300 . ?
C9 C10 1.377(5) . ?
C9 H9 0.9300 . ?
C10 H10 0.9300 . ?
C11 C12 1.369(5) . ?
C11 H11 0.9300 . ?
C12 C13 1.360(6) . ?
C12 H12 0.9300 . ?
C13 C14 1.377(5) . ?
C13 H13 0.9300 . ?
C14 C15 1.387(5) . ?
C14 H14 0.9300 . ?
C15 C16 1.482(5) . ?
C16 C17 1.382(5) . ?
C17 C18 1.381(6) . ?
C17 H17 0.9300 . ?
C18 C19 1.363(6) . ?
C18 H18 0.9300 . ?
C19 C20 1.381(5) . ?
C19 H19 0.9300 . ?
C20 H20 0.9300 . ?
C21 C22 1.372(5) . ?
C21 H21 0.9300 . ?
C22 C23 1.362(5) . ?
C22 H22 0.9300 . ?
C23 C24 1.377(5) . ?
C23 H23 0.9300 . ?
C24 C25 1.382(4) . ?
C24 H24 0.9300 . ?
C25 C26 1.484(4) . ?
C26 C27 1.381(5) . ?
C27 C28 1.377(5) . ?
C27 H27 0.9300 . ?
C28 C29 1.362(5) . ?
C28 H28 0.9300 . ?
C29 C30 1.368(5) . ?
C29 H29 0.9300 . ?
C30 H30 0.9300 . ?
C31 C32 1.379(6) . ?
C31 H31 0.9300 . ?
C32 C33 1.354(7) . ?
C32 H32 0.9300 . ?
C33 C34 1.375(6) . ?
C33 H33 0.9300 . ?
C34 C35 1.383(5) . ?
C34 H34 0.9300 . ?
C35 C36 1.476(5) . ?
C36 C37 1.382(5) . ?
C37 C38 1.379(6) . ?
C37 H37 0.9300 . ?
C38 C39 1.366(5) . ?
C38 H38 0.9300 . ?
C39 C40 1.373(5) . ?
C39 H39 0.9300 . ?
C40 H40 0.9300 . ?
C41 C42 1.366(5) . ?
C41 H41 0.9300 . ?
C42 C43 1.360(6) . ?
C42 H42 0.9300 . ?
C43 C44 1.380(5) . ?
C43 H43 0.9300 . ?
C44 C45 1.379(5) . ?
C44 H44 0.9300 . ?
C45 C46 1.474(5) . ?
C46 C47 1.387(5) . ?
C47 C48 1.370(5) . ?
C47 H47 0.9300 . ?
C48 C49 1.360(6) . ?
C48 H48 0.9300 . ?
C49 C50 1.374(5) . ?
C49 H49 0.9300 . ?
C50 H50 0.9300 . ?
C51 C52 1.370(5) . ?
C51 H51 0.9300 . ?
C52 C53 1.370(6) . ?
C52 H52 0.9300 . ?
C53 C54 1.375(6) . ?
C53 H53 0.9300 . ?
C54 C55 1.383(5) . ?
C54 H54 0.9300 . ?
C55 C56 1.481(5) . ?
C56 C57 1.383(5) . ?
C57 C58 1.379(6) . ?
C57 H57 0.9300 . ?
C58 C59 1.364(6) . ?
C58 H58 0.9300 . ?
C59 C60 1.369(5) . ?
C59 H59 0.9300 . ?
C60 H60 0.9300 . ?
C61 C62 1.488(5) . ?
C62 C63 1.385(4) . ?
C62 C67 1.386(5) . ?
C63 C64 1.387(5) . ?
C63 H63 0.9300 . ?
C64 C65 1.391(5) . ?
C65 C66 1.376(5) . ?
C65 H65 0.9300 . ?
C66 C67 1.373(5) . ?
C66 H66 0.9300 . ?
C67 H67 0.9300 . ?

loop_
_geom_hbond_atom_site_label_D
_geom_hbond_atom_site_label_H
_geom_hbond_atom_site_label_A
_geom_hbond_distance_DH
_geom_hbond_distance_HA
_geom_hbond_distance_DA
_geom_hbond_angle_DHA
_geom_hbond_site_symmetry_A
O2 H2C O5W 0.82 1.82 2.587(5) 156.1 1_544
O1W H1B O4 0.85(3) 1.97(2) 2.772(4) 156(4) 1_556
O1W H1A O13 0.85(3) 2.05(4) 2.878(5) 163(4) 3_667
O1W H1A O14 0.85(3) 2.44(3) 3.130(5) 139(3) 3_667
O1W H1A N15 0.85(3) 2.58(3) 3.407(5) 164(4) 3_667
O2W H2A O10 0.87(3) 1.881(18) 2.733(7) 166(5) 1_655
O3W H3B O5 0.85(3) 2.05(3) 2.880(4) 171(5) 1_455
O3W H3A O2W 0.85(3) 2.01(3) 2.856(6) 173(6) 1_455
O4W H4A O6W 0.86(5) 1.96(5) 2.792(7) 162(7) 3_666
O4W H4B O14 0.86(4) 2.57(6) 3.004(6) 112(5) .
O5W H5A O10 0.853(10) 2.34(3) 3.134(10) 155(5) 3_666
O5W H5A O9 0.853(10) 2.46(4) 3.137(9) 137(5) 3_666
O5W H5B O3 0.85(3) 2.11(3) 2.865(6) 146(5) 3_766
O6W H6B O9W 0.87(5) 2.26(5) 2.907(8) 133(6) 2
O6W H6A O6 0.856(10) 1.89(2) 2.728(6) 164(6) .
O7W H7B O6 0.854(10) 1.921(15) 2.754(6) 165(5) 2
O7W H7A O8W 0.86(5) 2.07(5) 2.892(6) 160(5) 2_545
O9W H9A O9W 0.86(5) 2.57(8) 2.966(15) 109(7) 3_556

loop_
_geom_torsion_atom_site_label_1
_geom_torsion_atom_site_label_2
_geom_torsion_atom_site_label_3
_geom_torsion_atom_site_label_4
_geom_torsion
_geom_torsion_site_symmetry_1
_geom_torsion_site_symmetry_2
_geom_torsion_site_symmetry_3
_geom_torsion_site_symmetry_4
_geom_torsion_publ_flag
N3 Ni1 N1 C1 10.7(3) . . . . ?
N6 Ni1 N1 C1 -133.7(4) . . . . ?
N4 Ni1 N1 C1 89.4(3) . . . . ?
N2 Ni1 N1 C1 -176.2(3) . . . . ?
N5 Ni1 N1 C1 -86.7(3) . . . . ?
N3 Ni1 N1 C5 -178.9(2) . . . . ?
N6 Ni1 N1 C5 36.7(6) . . . . ?
N4 Ni1 N1 C5 -100.2(2) . . . . ?
N2 Ni1 N1 C5 -5.9(2) . . . . ?
N5 Ni1 N1 C5 83.6(2) . . . . ?
N3 Ni1 N2 C10 -132.9(5) . . . . ?
N6 Ni1 N2 C10 12.3(3) . . . . ?
N4 Ni1 N2 C10 -84.0(3) . . . . ?
N1 Ni1 N2 C10 -176.5(3) . . . . ?
N5 Ni1 N2 C10 90.6(3) . . . . ?
N3 Ni1 N2 C6 46.2(7) . . . . ?
N6 Ni1 N2 C6 -168.6(2) . . . . ?
N4 Ni1 N2 C6 95.1(2) . . . . ?
N1 Ni1 N2 C6 2.7(2) . . . . ?
N5 Ni1 N2 C6 -90.3(2) . . . . ?
N6 Ni1 N3 C11 87.9(3) . . . . ?
N4 Ni1 N3 C11 -177.2(3) . . . . ?
N1 Ni1 N3 C11 -84.6(3) . . . . ?
N2 Ni1 N3 C11 -127.2(6) . . . . ?
N5 Ni1 N3 C11 8.9(3) . . . . ?
N6 Ni1 N3 C15 -99.5(2) . . . . ?
N4 Ni1 N3 C15 -4.5(2) . . . . ?
N1 Ni1 N3 C15 88.1(2) . . . . ?
N2 Ni1 N3 C15 45.5(7) . . . . ?
N5 Ni1 N3 C15 -178.5(2) . . . . ?
N3 Ni1 N4 C20 -175.9(3) . . . . ?
N6 Ni1 N4 C20 -80.5(3) . . . . ?
N1 Ni1 N4 C20 90.7(3) . . . . ?
N2 Ni1 N4 C20 11.8(3) . . . . ?
N3 Ni1 N4 C16 1.8(2) . . . . ?
N6 Ni1 N4 C16 97.3(2) . . . . ?
N1 Ni1 N4 C16 -91.6(2) . . . . ?
N2 Ni1 N4 C16 -170.4(2) . . . . ?
N3 Ni1 N5 C21 -79.3(3) . . . . ?
N6 Ni1 N5 C21 -174.5(3) . . . . ?
N1 Ni1 N5 C21 15.1(3) . . . . ?
N2 Ni1 N5 C21 93.7(3) . . . . ?
N3 Ni1 N5 C25 105.0(2) . . . . ?
N6 Ni1 N5 C25 9.8(2) . . . . ?
N1 Ni1 N5 C25 -160.5(2) . . . . ?
N2 Ni1 N5 C25 -81.9(2) . . . . ?
N3 Ni1 N6 C30 84.2(3) . . . . ?
N4 Ni1 N6 C30 5.1(3) . . . . ?
N1 Ni1 N6 C30 -131.5(4) . . . . ?
N2 Ni1 N6 C30 -90.0(3) . . . . ?
N5 Ni1 N6 C30 -179.7(3) . . . . ?
N3 Ni1 N6 C26 -107.2(2) . . . . ?
N4 Ni1 N6 C26 173.7(2) . . . . ?
N1 Ni1 N6 C26 37.1(6) . . . . ?
N2 Ni1 N6 C26 78.6(2) . . . . ?
N5 Ni1 N6 C26 -11.2(2) . . . . ?
N12 Ni2 N7 C31 -85.8(3) . . . . ?
N8 Ni2 N7 C31 -177.0(3) . . . . ?
N9 Ni2 N7 C31 88.6(3) . . . . ?
N10 Ni2 N7 C31 9.9(3) . . . . ?
N12 Ni2 N7 C35 94.7(2) . . . . ?
N8 Ni2 N7 C35 3.5(2) . . . . ?
N9 Ni2 N7 C35 -90.9(2) . . . . ?
N10 Ni2 N7 C35 -169.6(2) . . . . ?
N12 Ni2 N8 C40 81.8(3) . . . . ?
N9 Ni2 N8 C40 -91.8(3) . . . . ?
N11 Ni2 N8 C40 3.1(3) . . . . ?
N10 Ni2 N8 C40 -141.4(5) . . . . ?
N7 Ni2 N8 C40 177.6(3) . . . . ?
N12 Ni2 N8 C36 -100.2(2) . . . . ?
N9 Ni2 N8 C36 86.2(2) . . . . ?
N11 Ni2 N8 C36 -178.9(2) . . . . ?
N10 Ni2 N8 C36 36.6(7) . . . . ?
N7 Ni2 N8 C36 -4.4(2) . . . . ?
N8 Ni2 N9 C41 13.7(3) . . . . ?
N11 Ni2 N9 C41 -80.9(3) . . . . ?
N10 Ni2 N9 C41 -174.4(3) . . . . ?
N7 Ni2 N9 C41 92.3(3) . . . . ?
N8 Ni2 N9 C45 -171.1(2) . . . . ?
N11 Ni2 N9 C45 94.2(2) . . . . ?
N10 Ni2 N9 C45 0.8(2) . . . . ?
N7 Ni2 N9 C45 -92.6(2) . . . . ?
N12 Ni2 N10 C50 10.9(3) . . . . ?
N8 Ni2 N10 C50 -125.7(5) . . . . ?
N9 Ni2 N10 C50 -176.4(3) . . . . ?
N11 Ni2 N10 C50 89.8(3) . . . . ?
N7 Ni2 N10 C50 -85.6(3) . . . . ?
N12 Ni2 N10 C46 -178.8(2) . . . . ?
N8 Ni2 N10 C46 44.6(7) . . . . ?
N9 Ni2 N10 C46 -6.1(2) . . . . ?
N11 Ni2 N10 C46 -99.9(2) . . . . ?
N7 Ni2 N10 C46 84.7(2) . . . . ?
N12 Ni2 N11 C55 0.3(2) . . . . ?
N8 Ni2 N11 C55 91.9(2) . . . . ?
N9 Ni2 N11 C55 -173.1(2) . . . . ?
N10 Ni2 N11 C55 -94.2(2) . . . . ?
N12 Ni2 N11 C51 -176.4(3) . . . . ?
N8 Ni2 N11 C51 -84.8(3) . . . . ?
N9 Ni2 N11 C51 10.2(3) . . . . ?
N10 Ni2 N11 C51 89.1(3) . . . . ?
N8 Ni2 N12 C60 86.5(3) . . . . ?
N11 Ni2 N12 C60 -179.6(3) . . . . ?
N10 Ni2 N12 C60 -86.3(3) . . . . ?
N7 Ni2 N12 C60 7.9(3) . . . . ?
N8 Ni2 N12 C56 -94.8(2) . . . . ?
N11 Ni2 N12 C56 -0.9(2) . . . . ?
N10 Ni2 N12 C56 92.4(2) . . . . ?
N7 Ni2 N12 C56 -173.4(2) . . . . ?
C5 N1 C1 C2 0.0(5) . . . . ?
Ni1 N1 C1 C2 170.1(3) . . . . ?
N1 C1 C2 C3 -0.1(6) . . . . ?
C1 C2 C3 C4 0.8(6) . . . . ?
C2 C3 C4 C5 -1.5(6) . . . . ?
C1 N1 C5 C4 -0.6(5) . . . . ?
Ni1 N1 C5 C4 -171.9(2) . . . . ?
C1 N1 C5 C6 179.2(3) . . . . ?
Ni1 N1 C5 C6 7.9(3) . . . . ?
C3 C4 C5 N1 1.4(5) . . . . ?
C3 C4 C5 C6 -178.5(3) . . . . ?
C10 N2 C6 C7 -0.7(5) . . . . ?
Ni1 N2 C6 C7 -179.9(2) . . . . ?
C10 N2 C6 C5 179.8(3) . . . . ?
Ni1 N2 C6 C5 0.6(3) . . . . ?
N1 C5 C6 N2 -5.7(4) . . . . ?
C4 C5 C6 N2 174.1(3) . . . . ?
N1 C5 C6 C7 174.8(3) . . . . ?
C4 C5 C6 C7 -5.4(5) . . . . ?
N2 C6 C7 C8 0.6(5) . . . . ?
C5 C6 C7 C8 -180.0(3) . . . . ?
C6 C7 C8 C9 -0.1(5) . . . . ?
C7 C8 C9 C10 -0.4(5) . . . . ?
C6 N2 C10 C9 0.2(5) . . . . ?
Ni1 N2 C10 C9 179.3(2) . . . . ?
C8 C9 C10 N2 0.3(5) . . . . ?
C15 N3 C11 C12 0.4(5) . . . . ?
Ni1 N3 C11 C12 172.8(3) . . . . ?
N3 C11 C12 C13 -0.8(6) . . . . ?
C11 C12 C13 C14 0.7(6) . . . . ?
C12 C13 C14 C15 -0.1(6) . . . . ?
C11 N3 C15 C14 0.2(5) . . . . ?
Ni1 N3 C15 C14 -173.0(3) . . . . ?
C11 N3 C15 C16 179.6(3) . . . . ?
Ni1 N3 C15 C16 6.4(3) . . . . ?
C13 C14 C15 N3 -0.4(5) . . . . ?
C13 C14 C15 C16 -179.6(3) . . . . ?
C20 N4 C16 C17 -0.3(5) . . . . ?
Ni1 N4 C16 C17 -178.2(3) . . . . ?
C20 N4 C16 C15 178.8(3) . . . . ?
Ni1 N4 C16 C15 0.9(3) . . . . ?
N3 C15 C16 N4 -4.8(4) . . . . ?
C14 C15 C16 N4 174.5(3) . . . . ?
N3 C15 C16 C17 174.2(3) . . . . ?
C14 C15 C16 C17 -6.4(5) . . . . ?
N4 C16 C17 C18 0.7(5) . . . . ?
C15 C16 C17 C18 -178.3(3) . . . . ?
C16 C17 C18 C19 -0.8(6) . . . . ?
C17 C18 C19 C20 0.6(6) . . . . ?
C16 N4 C20 C19 0.0(5) . . . . ?
Ni1 N4 C20 C19 177.8(3) . . . . ?
C18 C19 C20 N4 -0.2(6) . . . . ?
C25 N5 C21 C22 0.8(5) . . . . ?
Ni1 N5 C21 C22 -174.7(3) . . . . ?
N5 C21 C22 C23 1.8(6) . . . . ?
C21 C22 C23 C24 -2.9(6) . . . . ?
C22 C23 C24 C25 1.6(5) . . . . ?
C21 N5 C25 C24 -2.1(5) . . . . ?
Ni1 N5 C25 C24 173.9(2) . . . . ?
C21 N5 C25 C26 176.9(3) . . . . ?
Ni1 N5 C25 C26 -7.1(3) . . . . ?
C23 C24 C25 N5 0.9(5) . . . . ?
C23 C24 C25 C26 -178.0(3) . . . . ?
C30 N6 C26 C27 0.7(5) . . . . ?
Ni1 N6 C26 C27 -168.9(3) . . . . ?
C30 N6 C26 C25 -179.5(3) . . . . ?
Ni1 N6 C26 C25 10.9(3) . . . . ?
N5 C25 C26 N6 -2.5(4) . . . . ?
C24 C25 C26 N6 176.5(3) . . . . ?
N5 C25 C26 C27 177.4(3) . . . . ?
C24 C25 C26 C27 -3.7(5) . . . . ?
N6 C26 C27 C28 -0.2(5) . . . . ?
C25 C26 C27 C28 180.0(3) . . . . ?
C26 C27 C28 C29 -0.5(6) . . . . ?
C27 C28 C29 C30 0.9(6) . . . . ?
C26 N6 C30 C29 -0.3(5) . . . . ?
Ni1 N6 C30 C29 167.9(3) . . . . ?
C28 C29 C30 N6 -0.4(6) . . . . ?
C35 N7 C31 C32 -0.1(6) . . . . ?
Ni2 N7 C31 C32 -179.6(3) . . . . ?
N7 C31 C32 C33 1.1(7) . . . . ?
C31 C32 C33 C34 -0.5(8) . . . . ?
C32 C33 C34 C35 -1.0(8) . . . . ?
C31 N7 C35 C34 -1.4(5) . . . . ?
Ni2 N7 C35 C34 178.1(3) . . . . ?
C31 N7 C35 C36 178.3(3) . . . . ?
Ni2 N7 C35 C36 -2.2(4) . . . . ?
C33 C34 C35 N7 2.0(6) . . . . ?
C33 C34 C35 C36 -177.7(4) . . . . ?
C40 N8 C36 C37 1.7(5) . . . . ?
Ni2 N8 C36 C37 -176.5(3) . . . . ?
C40 N8 C36 C35 -177.2(3) . . . . ?
Ni2 N8 C36 C35 4.6(4) . . . . ?
N7 C35 C36 N8 -1.6(4) . . . . ?
C34 C35 C36 N8 178.1(3) . . . . ?
N7 C35 C36 C37 179.5(3) . . . . ?
C34 C35 C36 C37 -0.8(6) . . . . ?
N8 C36 C37 C38 -1.8(6) . . . . ?
C35 C36 C37 C38 177.0(4) . . . . ?
C36 C37 C38 C39 0.4(6) . . . . ?
C37 C38 C39 C40 0.9(6) . . . . ?
C36 N8 C40 C39 -0.3(5) . . . . ?
Ni2 N8 C40 C39 177.7(3) . . . . ?
C38 C39 C40 N8 -1.1(5) . . . . ?
C45 N9 C41 C42 -0.6(5) . . . . ?
Ni2 N9 C41 C42 174.4(3) . . . . ?
N9 C41 C42 C43 0.3(6) . . . . ?
C41 C42 C43 C44 -0.1(6) . . . . ?
C42 C43 C44 C45 0.3(6) . . . . ?
C41 N9 C45 C44 0.8(5) . . . . ?
Ni2 N9 C45 C44 -174.8(3) . . . . ?
C41 N9 C45 C46 179.9(3) . . . . ?
Ni2 N9 C45 C46 4.2(3) . . . . ?
C43 C44 C45 N9 -0.7(5) . . . . ?
C43 C44 C45 C46 -179.7(3) . . . . ?
C50 N10 C46 C47 2.1(5) . . . . ?
Ni2 N10 C46 C47 -169.2(3) . . . . ?
C50 N10 C46 C45 -178.6(3) . . . . ?
Ni2 N10 C46 C45 10.2(3) . . . . ?
N9 C45 C46 N10 -9.7(4) . . . . ?
C44 C45 C46 N10 169.3(3) . . . . ?
N9 C45 C46 C47 169.6(3) . . . . ?
C44 C45 C46 C47 -11.3(5) . . . . ?
N10 C46 C47 C48 -0.8(5) . . . . ?
C45 C46 C47 C48 179.9(3) . . . . ?
C46 C47 C48 C49 -1.3(6) . . . . ?
C47 C48 C49 C50 2.1(6) . . . . ?
C46 N10 C50 C49 -1.2(5) . . . . ?
Ni2 N10 C50 C49 168.8(3) . . . . ?
C48 C49 C50 N10 -0.9(6) . . . . ?
C55 N11 C51 C52 -0.8(5) . . . . ?
Ni2 N11 C51 C52 175.8(3) . . . . ?
N11 C51 C52 C53 1.3(6) . . . . ?
C51 C52 C53 C54 -0.8(7) . . . . ?
C52 C53 C54 C55 -0.3(7) . . . . ?
C51 N11 C55 C54 -0.3(5) . . . . ?
Ni2 N11 C55 C54 -177.3(3) . . . . ?
C51 N11 C55 C56 177.3(3) . . . . ?
Ni2 N11 C55 C56 0.3(4) . . . . ?
C53 C54 C55 N11 0.8(6) . . . . ?
C53 C54 C55 C56 -176.6(4) . . . . ?
C60 N12 C56 C57 0.2(5) . . . . ?
Ni2 N12 C56 C57 -178.6(3) . . . . ?
C60 N12 C56 C55 -179.9(3) . . . . ?
Ni2 N12 C56 C55 1.4(4) . . . . ?
N11 C55 C56 N12 -1.1(4) . . . . ?
C54 C55 C56 N12 176.5(3) . . . . ?
N11 C55 C56 C57 178.8(3) . . . . ?
C54 C55 C56 C57 -3.6(5) . . . . ?
N12 C56 C57 C58 0.5(5) . . . . ?
C55 C56 C57 C58 -179.4(3) . . . . ?
C56 C57 C58 C59 -0.8(6) . . . . ?
C57 C58 C59 C60 0.5(6) . . . . ?
C56 N12 C60 C59 -0.6(5) . . . . ?
Ni2 N12 C60 C59 178.0(3) . . . . ?
C58 C59 C60 N12 0.3(6) . . . . ?
O1 C61 C62 C63 14.2(5) . . . . ?
O2 C61 C62 C63 -168.6(3) . . . . ?
O1 C61 C62 C67 -161.4(3) . . . . ?
O2 C61 C62 C67 15.8(5) . . . . ?
C67 C62 C63 C64 0.2(5) . . . . ?
C61 C62 C63 C64 -175.5(3) . . . . ?
C62 C63 C64 C65 -0.4(5) . . . . ?
C62 C63 C64 S1 178.3(2) . . . . ?
O3 S1 C64 C63 19.9(3) . . . . ?
O4 S1 C64 C63 -102.1(3) . . . . ?
O5 S1 C64 C63 140.0(3) . . . . ?
O3 S1 C64 C65 -161.4(3) . . . . ?
O4 S1 C64 C65 76.6(3) . . . . ?
O5 S1 C64 C65 -41.3(3) . . . . ?
C63 C64 C65 C66 0.6(5) . . . . ?
S1 C64 C65 C66 -178.2(3) . . . . ?
C64 C65 C66 C67 -0.5(6) . . . . ?
C65 C66 C67 C62 0.3(6) . . . . ?
C63 C62 C67 C66 -0.2(5) . . . . ?
C61 C62 C67 C66 175.4(3) . . . . ?
